data_1515903
loop_
_publ_author_name
'Terada, Takuma'
'Kurahashi, Takuya'
'Matsubara, Seijiro'

_publ_section_title
;
 Diastereoselective Construction of Trans-Fused Octalone Framework via
 Ruthenium-Porphyrin-Catalyzed Cycloaddition.
;
_journal_issue 10
_journal_name_full 'Organic letters'
_journal_page_first 2594
_journal_page_last 2597
_journal_paper_doi 10.1021/ol500625r
_journal_volume 16
_journal_year 2014
_chemical_formula_moiety 'C12 H18 O'
_chemical_formula_sum 'C12 H18 O'
_chemical_formula_weight 178.27
_space_group_IT_number 14
_symmetry_cell_setting monoclinic
_symmetry_Int_Tables_number 14
_symmetry_space_group_name_Hall '-P 2ybc'
_symmetry_space_group_name_H-M 'P 1 21/c 1'
_atom_sites_solution_hydrogens geom
_atom_sites_solution_primary direct
_atom_sites_solution_secondary difmap
_cell_angle_alpha 90.0000
_cell_angle_beta 101.087(7)
_cell_angle_gamma 90.0000
_cell_formula_units_Z 4
_cell_length_a 19.218(5)
_cell_length_b 5.8015(13)
_cell_length_c 9.748(3)
_cell_measurement_reflns_used 6282
_cell_measurement_temperature 293
_cell_measurement_theta_max 27.72
_cell_measurement_theta_min 3.24
_cell_volume 1066.6(5)
_computing_cell_refinement 'CrystalClear-SM Auto 2.0 r4'
_computing_data_collection 'CrystalClear-SM Auto 2.0 r4 (Rigaku, 2009)'
_computing_data_reduction 'CrystalClear-SM Auto 2.0 r4'
_computing_molecular_graphics 'CrystalStructure 4.0'
_computing_publication_material 'CrystalStructure 4.0 (Rigaku, 2010)'
_computing_structure_refinement 'SHELXL97 (Sheldrick, 2008)'
_computing_structure_solution 'SHELXS97 (Sheldrick, 2008)'
_diffrn_ambient_temperature 293
_diffrn_detector_area_resol_mean 6.849
_diffrn_measured_fraction_theta_full 0.997
_diffrn_measured_fraction_theta_max 0.997
_diffrn_measurement_device_type 'Rigaku XtaLAB mini'
_diffrn_measurement_method \w
_diffrn_radiation_type 'Mo K\a'
_diffrn_radiation_wavelength 0.71075
_diffrn_reflns_av_R_equivalents 0.0813
_diffrn_reflns_limit_h_max 24
_diffrn_reflns_limit_h_min -24
_diffrn_reflns_limit_k_max 7
_diffrn_reflns_limit_k_min -7
_diffrn_reflns_limit_l_max 12
_diffrn_reflns_limit_l_min -12
_diffrn_reflns_number 10444
_diffrn_reflns_theta_full 27.48
_diffrn_reflns_theta_max 27.48
_diffrn_standards_number 0
_exptl_absorpt_coefficient_mu 0.068
_exptl_absorpt_correction_type none
_exptl_crystal_colour Colorless
_exptl_crystal_density_diffrn 1.110
_exptl_crystal_density_method 'not measured'
_exptl_crystal_description Prism
_exptl_crystal_F_000 392.00
_exptl_crystal_size_max 0.200
_exptl_crystal_size_mid 0.200
_exptl_crystal_size_min 0.200
_refine_diff_density_max 0.160
_refine_diff_density_min -0.120
_refine_ls_extinction_method none
_refine_ls_goodness_of_fit_ref 0.922
_refine_ls_hydrogen_treatment constr
_refine_ls_number_parameters 118
_refine_ls_number_reflns 2447
_refine_ls_number_restraints 0
_refine_ls_R_factor_gt 0.0590
_refine_ls_shift/su_max 0.000
_refine_ls_structure_factor_coef Fsqd
_refine_ls_weighting_details 'w = 1/[\s^2^(Fo^2^)+(0.1000P)^2^+0.0000P] where P=(Fo^2^+2Fc^2^)/3'
_refine_ls_weighting_scheme calc
_refine_ls_wR_factor_ref 0.1915
_reflns_number_gt 1107
_reflns_number_total 2447
_reflns_threshold_expression F^2^>2.0\s(F^2^)
_cod_data_source_file ol500625r_si_002.cif
_cod_data_source_block User-defined
_cod_depositor_comments 'Adding full bibliography for 1515901--1515903.cif.'
_cod_database_code 1515903

loop_
_symmetry_equiv_pos_site_id
_symmetry_equiv_pos_as_xyz
1 +X,+Y,+Z
2 -X,1/2+Y,1/2-Z
3 -X,-Y,-Z
4 +X,1/2-Y,1/2+Z

loop_
_atom_site_label
_atom_site_type_symbol
_atom_site_fract_x
_atom_site_fract_y
_atom_site_fract_z
_atom_site_U_iso_or_equiv
_atom_site_adp_type
_atom_site_occupancy
_atom_site_symmetry_multiplicity
_atom_site_calc_flag
_atom_site_refinement_flags
O1 O 0.12576(9) 0.7564(4) 0.36102(18) 0.0925(7) Uani 1.0 4 d .
C1 C 0.13443(13) 0.6363(4) 0.2647(3) 0.0644(7) Uani 1.0 4 d .
C2 C 0.07352(12) 0.5313(5) 0.1652(3) 0.0799(9) Uani 1.0 4 d .
C3 C 0.08487(11) 0.2768(5) 0.1418(3) 0.0768(8) Uani 1.0 4 d .
C4 C 0.15570(11) 0.2352(4) 0.0998(3) 0.0605(7) Uani 1.0 4 d .
C5 C 0.21671(10) 0.3288(4) 0.2072(2) 0.0504(6) Uani 1.0 4 d .
C6 C 0.28861(11) 0.2929(4) 0.1658(3) 0.0600(7) Uani 1.0 4 d .
C7 C 0.34923(11) 0.4178(4) 0.2549(3) 0.0618(7) Uani 1.0 4 d .
C8 C 0.33890(12) 0.5866(4) 0.3404(3) 0.0633(7) Uani 1.0 4 d .
C9 C 0.26657(12) 0.6704(4) 0.3504(3) 0.0630(7) Uani 1.0 4 d .
C10 C 0.20745(11) 0.5847(4) 0.2363(2) 0.0529(6) Uani 1.0 4 d .
C11 C 0.42161(12) 0.3320(5) 0.2370(3) 0.0947(10) Uani 1.0 4 d .
C12 C 0.39814(15) 0.7088(6) 0.4374(4) 0.1060(11) Uani 1.0 4 d .
H2A H 0.0674 0.6115 0.0764 0.0958 Uiso 1.0 4 calc R
H2B H 0.0305 0.5511 0.2021 0.0958 Uiso 1.0 4 calc R
H3A H 0.0830 0.1924 0.2269 0.0922 Uiso 1.0 4 calc R
H3B H 0.0471 0.2199 0.0689 0.0922 Uiso 1.0 4 calc R
H4A H 0.1558 0.3085 0.0104 0.0725 Uiso 1.0 4 calc R
H4B H 0.1623 0.0710 0.0887 0.0725 Uiso 1.0 4 calc R
H5 H 0.2173 0.2450 0.2947 0.0604 Uiso 1.0 4 calc R
H6A H 0.2992 0.1292 0.1696 0.0720 Uiso 1.0 4 calc R
H6B H 0.2852 0.3424 0.0697 0.0720 Uiso 1.0 4 calc R
H9A H 0.2667 0.8376 0.3483 0.0756 Uiso 1.0 4 calc R
H9B H 0.2565 0.6235 0.4400 0.0756 Uiso 1.0 4 calc R
H10 H 0.2117 0.6680 0.1509 0.0635 Uiso 1.0 4 calc R
H11A H 0.4283 0.1766 0.2707 0.1137 Uiso 1.0 4 calc R
H11B H 0.4578 0.4289 0.2892 0.1137 Uiso 1.0 4 calc R
H11C H 0.4245 0.3364 0.1399 0.1137 Uiso 1.0 4 calc R
H12A H 0.3925 0.6879 0.5323 0.1272 Uiso 1.0 4 calc R
H12B H 0.3967 0.8703 0.4155 0.1272 Uiso 1.0 4 calc R
H12C H 0.4429 0.6459 0.4260 0.1272 Uiso 1.0 4 calc R

loop_
_atom_site_aniso_label
_atom_site_aniso_U_11
_atom_site_aniso_U_22
_atom_site_aniso_U_33
_atom_site_aniso_U_12
_atom_site_aniso_U_13
_atom_site_aniso_U_23
O1 0.1112(15) 0.0964(15) 0.0785(12) 0.0365(11) 0.0402(11) -0.0106(11)
C1 0.0731(17) 0.0690(17) 0.0551(14) 0.0240(13) 0.0225(13) 0.0149(12)
C2 0.0592(16) 0.105(3) 0.0770(17) 0.0261(14) 0.0186(14) 0.0109(16)
C3 0.0513(15) 0.098(3) 0.0788(17) -0.0006(13) 0.0080(13) 0.0031(15)
C4 0.0612(15) 0.0640(15) 0.0551(13) 0.0030(11) 0.0087(12) -0.0016(12)
C5 0.0548(13) 0.0511(13) 0.0465(11) 0.0071(10) 0.0131(10) 0.0053(10)
C6 0.0619(15) 0.0591(15) 0.0635(14) 0.0122(11) 0.0229(12) 0.0024(12)
C7 0.0514(14) 0.0686(16) 0.0666(14) 0.0035(12) 0.0143(12) 0.0147(13)
C8 0.0604(15) 0.0638(16) 0.0631(15) -0.0082(12) 0.0057(12) 0.0099(13)
C9 0.0815(17) 0.0518(14) 0.0561(13) -0.0001(12) 0.0142(13) -0.0007(11)
C10 0.0619(14) 0.0516(14) 0.0481(12) 0.0106(11) 0.0180(11) 0.0051(10)
C11 0.0618(17) 0.106(3) 0.120(3) 0.0120(15) 0.0258(17) 0.0190(19)
C12 0.095(3) 0.112(3) 0.102(3) -0.0307(18) -0.0037(19) -0.0049(19)

loop_
_atom_type_symbol
_atom_type_description
_atom_type_scat_dispersion_real
_atom_type_scat_dispersion_imag
_atom_type_scat_source
O O 0.0106 0.0060
;
International Tables for Crystallography
(1992, Vol. C, Tables 4.2.6.8 and 6.1.1.4)
;
C C 0.0033 0.0016
;
International Tables for Crystallography
(1992, Vol. C, Tables 4.2.6.8 and 6.1.1.4)
;
H H 0.0000 0.0000
;
International Tables for Crystallography
(1992, Vol. C, Table 6.1.1.4)
;

loop_
_geom_angle_atom_site_label_1
_geom_angle_atom_site_label_2
_geom_angle_atom_site_label_3
_geom_angle
_geom_angle_publ_flag
O1 C1 C2 122.1(3) yes
O1 C1 C10 121.9(2) yes
C2 C1 C10 116.0(2) yes
C1 C2 C3 112.10(19) yes
C2 C3 C4 111.0(2) yes
C3 C4 C5 111.91(19) yes
C4 C5 C6 112.87(18) yes
C4 C5 C10 111.98(16) yes
C6 C5 C10 108.99(17) yes
C5 C6 C7 115.05(19) yes
C6 C7 C8 121.8(2) yes
C6 C7 C11 113.7(2) yes
C8 C7 C11 124.4(2) yes
C7 C8 C9 122.4(2) yes
C7 C8 C12 123.7(3) yes
C9 C8 C12 113.9(2) yes
C8 C9 C10 114.96(19) yes
C1 C10 C5 111.81(18) yes
C1 C10 C9 113.14(18) yes
C5 C10 C9 110.98(16) yes
C1 C2 H2A 109.192 no
C1 C2 H2B 109.180 no
C3 C2 H2A 109.191 no
C3 C2 H2B 109.191 no
H2A C2 H2B 107.889 no
C2 C3 H3A 109.430 no
C2 C3 H3B 109.435 no
C4 C3 H3A 109.439 no
C4 C3 H3B 109.434 no
H3A C3 H3B 108.024 no
C3 C4 H4A 109.229 no
C3 C4 H4B 109.241 no
C5 C4 H4A 109.230 no
C5 C4 H4B 109.229 no
H4A C4 H4B 107.912 no
C4 C5 H5 107.585 no
C6 C5 H5 107.590 no
C10 C5 H5 107.586 no
C5 C6 H6A 108.503 no
C5 C6 H6B 108.498 no
C7 C6 H6A 108.511 no
C7 C6 H6B 108.515 no
H6A C6 H6B 107.520 no
C8 C9 H9A 108.519 no
C8 C9 H9B 108.523 no
C10 C9 H9A 108.532 no
C10 C9 H9B 108.532 no
H9A C9 H9B 107.533 no
C1 C10 H10 106.834 no
C5 C10 H10 106.827 no
C9 C10 H10 106.827 no
C7 C11 H11A 109.476 no
C7 C11 H11B 109.466 no
C7 C11 H11C 109.477 no
H11A C11 H11B 109.467 no
H11A C11 H11C 109.475 no
H11B C11 H11C 109.467 no
C8 C12 H12A 109.469 no
C8 C12 H12B 109.469 no
C8 C12 H12C 109.473 no
H12A C12 H12B 109.468 no
H12A C12 H12C 109.471 no
H12B C12 H12C 109.479 no

loop_
_geom_bond_atom_site_label_1
_geom_bond_atom_site_label_2
_geom_bond_distance
_geom_bond_publ_flag
O1 C1 1.207(3) yes
C1 C2 1.498(4) yes
C1 C10 1.511(4) yes
C2 C3 1.516(4) yes
C3 C4 1.514(4) yes
C4 C5 1.514(3) yes
C5 C6 1.526(3) yes
C5 C10 1.529(3) yes
C6 C7 1.499(3) yes
C7 C8 1.326(4) yes
C7 C11 1.518(4) yes
C8 C9 1.493(4) yes
C8 C12 1.509(4) yes
C9 C10 1.513(3) yes
C2 H2A 0.970 no
C2 H2B 0.970 no
C3 H3A 0.970 no
C3 H3B 0.970 no
C4 H4A 0.970 no
C4 H4B 0.970 no
C5 H5 0.980 no
C6 H6A 0.970 no
C6 H6B 0.970 no
C9 H9A 0.970 no
C9 H9B 0.970 no
C10 H10 0.980 no
C11 H11A 0.960 no
C11 H11B 0.960 no
C11 H11C 0.960 no
C12 H12A 0.960 no
C12 H12B 0.960 no
C12 H12C 0.960 no

loop_
_geom_contact_atom_site_label_1
_geom_contact_atom_site_label_2
_geom_contact_distance
_geom_contact_publ_flag
_geom_contact_site_symmetry_2
O1 C3 3.505(4) no .
O1 C5 3.531(3) no .
O1 C9 2.773(3) no .
C1 C4 2.901(4) no .
C2 C5 2.947(3) no .
C3 C10 2.959(3) no .
C5 C8 2.875(3) no .
C6 C9 2.917(4) no .
C7 C10 2.864(3) no .
C11 C12 3.023(5) no .
O1 C2 3.531(4) no 4_565
C2 O1 3.531(4) no 4_564
O1 H2A 2.9098 no .
O1 H2B 2.4665 no .
O1 H3A 3.5608 no .
O1 H5 3.5715 no .
O1 H9A 2.7754 no .
O1 H9B 2.5987 no .
O1 H10 2.9134 no .
C1 H3A 2.7573 no .
C1 H3B 3.3255 no .
C1 H4A 3.2123 no .
C1 H5 2.7562 no .
C1 H9A 2.7738 no .
C1 H9B 2.6241 no .
C2 H4A 2.7137 no .
C2 H4B 3.3296 no .
C2 H5 3.2631 no .
C2 H10 2.8003 no .
C3 H5 2.6976 no .
C3 H10 3.3190 no .
C4 H2A 2.7478 no .
C4 H2B 3.3266 no .
C4 H6A 2.7789 no .
C4 H6B 2.6348 no .
C4 H10 2.7394 no .
C5 H2A 3.3385 no .
C5 H3A 2.7297 no .
C5 H3B 3.3386 no .
C5 H9A 3.3197 no .
C5 H9B 2.8272 no .
C6 H4A 2.7082 no .
C6 H4B 2.7233 no .
C6 H9B 3.4411 no .
C6 H10 2.6194 no .
C6 H11A 2.7659 no .
C6 H11B 3.3367 no .
C6 H11C 2.6846 no .
C7 H5 2.8211 no .
C7 H9A 3.1355 no .
C7 H9B 3.0164 no .
C7 H10 3.0155 no .
C7 H12A 3.0983 no .
C7 H12B 3.1030 no .
C7 H12C 2.5727 no .
C8 H5 3.0306 no .
C8 H6A 3.1478 no .
C8 H6B 2.9983 no .
C8 H10 2.8067 no .
C8 H11A 3.0854 no .
C8 H11B 2.5968 no .
C8 H11C 3.1427 no .
C9 H5 2.6614 no .
C9 H6B 3.4075 no .
C9 H12A 2.7133 no .
C9 H12B 2.7189 no .
C9 H12C 3.3292 no .
C10 H2A 2.8440 no .
C10 H2B 3.3588 no .
C10 H3A 3.2894 no .
C10 H4A 2.7501 no .
C10 H4B 3.3507 no .
C10 H6A 3.3098 no .
C10 H6B 2.7886 no .
C11 H6A 2.5995 no .
C11 H6B 2.8100 no .
C11 H12C 2.5664 no .
C12 H9A 2.6169 no .
C12 H9B 2.7724 no .
C12 H11A 3.5876 no .
C12 H11B 2.5834 no .
H2A H3A 2.8258 no .
H2A H3B 2.3036 no .
H2A H4A 2.6096 no .
H2A H10 2.7482 no .
H2B H3A 2.3058 no .
H2B H3B 2.3743 no .
H3A H4A 2.8275 no .
H3A H4B 2.3273 no .
H3A H5 2.5561 no .
H3B H4A 2.3251 no .
H3B H4B 2.3484 no .
H3B H5 3.5769 no .
H4A H5 2.8205 no .
H4A H6A 3.0725 no .
H4A H6B 2.4501 no .
H4A H10 2.6105 no .
H4B H5 2.3139 no .
H4B H6A 2.6194 no .
H4B H6B 2.8740 no .
H5 H6A 2.2697 no .
H5 H6B 2.8156 no .
H5 H9A 3.5777 no .
H5 H9B 2.6427 no .
H5 H10 2.8182 no .
H6A H10 3.5375 no .
H6A H11A 2.5025 no .
H6A H11B 3.5078 no .
H6A H11C 2.7571 no .
H6B H10 2.5725 no .
H6B H11A 3.2029 no .
H6B H11C 2.6346 no .
H9A H10 2.2378 no .
H9A H12A 2.8544 no .
H9A H12B 2.4652 no .
H9A H12C 3.5051 no .
H9B H10 2.7967 no .
H9B H12A 2.6229 no .
H9B H12B 3.1015 no .
H11A H12C 3.1014 no .
H11B H12A 3.2547 no .
H11B H12B 3.1634 no .
H11B H12C 1.8951 no .
H11C H12C 3.2788 no .
O1 H2A 2.6762 no 4_565
O1 H2B 3.4063 no 2_555
O1 H3A 2.8925 no 1_565
O1 H3B 3.5246 no 2_555
O1 H4A 3.5877 no 4_555
O1 H4A 2.9157 no 4_565
O1 H4B 3.4035 no 1_565
O1 H4B 2.9031 no 4_555
O1 H5 3.4622 no 1_565
O1 H10 3.0179 no 4_565
C1 H3A 3.3733 no 1_565
C1 H4A 3.4909 no 4_555
C1 H4B 3.1530 no 1_565
C1 H4B 3.3257 no 4_555
C2 H2A 3.3335 no 3_565
C2 H3A 3.4999 no 2_555
C2 H3B 3.2613 no 3_565
C3 H2A 3.3331 no 3_565
C3 H2B 3.2004 no 2_545
C4 H5 3.4086 no 4_554
C4 H9B 3.4156 no 4_554
C4 H10 3.4678 no 1_545
C5 H4A 3.4751 no 4_555
C5 H9A 3.2295 no 1_545
C6 H9A 3.2569 no 1_545
C6 H9B 3.2462 no 4_554
C7 H12A 3.3652 no 4_564
C7 H12B 3.5810 no 1_545
C8 H6A 3.5745 no 1_565
C9 H5 3.4793 no 1_565
C9 H6A 3.3184 no 1_565
C9 H6A 3.5135 no 4_555
C9 H6B 3.5206 no 4_565
C9 H10 3.4291 no 4_565
C10 H4B 3.2096 no 1_565
C11 H11A 3.5224 no 2_655
C11 H11B 3.3370 no 2_645
C11 H12A 3.4090 no 4_564
C11 H12B 3.2792 no 1_545
C11 H12B 3.5293 no 4_564
C11 H12C 3.4735 no 2_645
C12 H11A 3.2712 no 1_565
C12 H11B 3.5456 no 3_666
C12 H11C 3.2756 no 4_565
H2A O1 2.6762 no 4_564
H2A C2 3.3335 no 3_565
H2A C3 3.3331 no 3_565
H2A H2A 3.0186 no 3_565
H2A H2B 3.1352 no 3_565
H2A H3B 3.5502 no 1_565
H2A H3B 2.5704 no 3_565
H2A H4B 3.2190 no 1_565
H2B O1 3.4063 no 2_545
H2B C3 3.2004 no 2_555
H2B H2A 3.1352 no 3_565
H2B H2B 3.3286 no 2_545
H2B H2B 3.3286 no 2_555
H2B H3A 2.5478 no 2_555
H2B H3B 3.0735 no 2_555
H2B H3B 3.0746 no 3_565
H3A O1 2.8925 no 1_545
H3A C1 3.3733 no 1_545
H3A C2 3.4999 no 2_545
H3A H2B 2.5478 no 2_545
H3A H3B 3.5692 no 4_555
H3A H4A 2.8470 no 4_555
H3B O1 3.5246 no 2_545
H3B C2 3.2613 no 3_565
H3B H2A 3.5502 no 1_545
H3B H2A 2.5704 no 3_565
H3B H2B 3.0735 no 2_545
H3B H2B 3.0746 no 3_565
H3B H3A 3.5692 no 4_554
H3B H3B 3.2652 no 3_555
H4A O1 3.5877 no 4_554
H4A O1 2.9157 no 4_564
H4A C1 3.4909 no 4_554
H4A C5 3.4751 no 4_554
H4A H3A 2.8470 no 4_554
H4A H5 2.6221 no 4_554
H4A H9A 3.5434 no 4_564
H4A H9B 3.3176 no 4_554
H4B O1 3.4035 no 1_545
H4B O1 2.9031 no 4_554
H4B C1 3.1530 no 1_545
H4B C1 3.3257 no 4_554
H4B C10 3.2096 no 1_545
H4B H2A 3.2190 no 1_545
H4B H5 3.4120 no 4_554
H4B H9A 3.2115 no 1_545
H4B H9B 2.7676 no 4_554
H4B H10 2.5518 no 1_545
H5 O1 3.4622 no 1_545
H5 C4 3.4086 no 4_555
H5 C9 3.4793 no 1_545
H5 H4A 2.6221 no 4_555
H5 H4B 3.4120 no 4_555
H5 H6B 2.7928 no 4_555
H5 H9A 2.5634 no 1_545
H6A C8 3.5745 no 1_545
H6A C9 3.3184 no 1_545
H6A C9 3.5135 no 4_554
H6A H9A 2.5900 no 1_545
H6A H9B 2.6689 no 4_554
H6A H10 3.1467 no 1_545
H6A H12A 3.0519 no 4_554
H6A H12B 3.1292 no 1_545
H6B C9 3.5206 no 4_564
H6B H5 2.7928 no 4_554
H6B H9A 2.8173 no 4_564
H6B H9B 2.9897 no 4_554
H6B H9B 3.3521 no 4_564
H6B H12A 3.4789 no 4_564
H6B H12B 3.2974 no 4_564
H9A C5 3.2295 no 1_565
H9A C6 3.2569 no 1_565
H9A H4A 3.5434 no 4_565
H9A H4B 3.2115 no 1_565
H9A H5 2.5634 no 1_565
H9A H6A 2.5900 no 1_565
H9A H6B 2.8173 no 4_565
H9A H10 3.3192 no 4_565
H9B C4 3.4156 no 4_555
H9B C6 3.2462 no 4_555
H9B H4A 3.3176 no 4_555
H9B H4B 2.7676 no 4_555
H9B H6A 2.6689 no 4_555
H9B H6B 2.9897 no 4_555
H9B H6B 3.3521 no 4_565
H9B H10 2.6660 no 4_565
H10 O1 3.0179 no 4_564
H10 C4 3.4678 no 1_565
H10 C9 3.4291 no 4_564
H10 H4B 2.5518 no 1_565
H10 H6A 3.1467 no 1_565
H10 H9A 3.3192 no 4_564
H10 H9B 2.6660 no 4_564
H11A C11 3.5224 no 2_645
H11A C12 3.2712 no 1_545
H11A H11B 2.7737 no 2_645
H11A H11C 3.4213 no 2_645
H11A H12A 3.1195 no 4_554
H11A H12B 2.4181 no 1_545
H11A H12C 3.4183 no 1_545
H11A H12C 3.4158 no 2_645
H11B C11 3.3370 no 2_655
H11B C12 3.5456 no 3_666
H11B H11A 2.7737 no 2_655
H11B H11B 3.4799 no 2_645
H11B H11B 3.4799 no 2_655
H11B H11C 3.2527 no 2_655
H11B H12A 3.1370 no 3_666
H11B H12A 3.4024 no 4_564
H11B H12C 3.5047 no 2_645
H11B H12C 3.0827 no 3_666
H11C C12 3.2756 no 4_564
H11C H11A 3.4213 no 2_655
H11C H11B 3.2527 no 2_645
H11C H12A 3.2377 no 4_554
H11C H12A 2.9741 no 4_564
H11C H12B 3.5837 no 2_645
H11C H12B 2.7410 no 4_564
H11C H12C 2.9587 no 2_645
H11C H12C 3.5470 no 4_554
H12A C7 3.3652 no 4_565
H12A C11 3.4090 no 4_565
H12A H6A 3.0519 no 4_555
H12A H6B 3.4789 no 4_565
H12A H11A 3.1195 no 4_555
H12A H11B 3.1370 no 3_666
H12A H11B 3.4024 no 4_565
H12A H11C 3.2377 no 4_555
H12A H11C 2.9741 no 4_565
H12B C7 3.5810 no 1_565
H12B C11 3.2792 no 1_565
H12B C11 3.5293 no 4_565
H12B H6A 3.1292 no 1_565
H12B H6B 3.2974 no 4_565
H12B H11A 2.4181 no 1_565
H12B H11C 3.5837 no 2_655
H12B H11C 2.7410 no 4_565
H12C C11 3.4735 no 2_655
H12C H11A 3.4183 no 1_565
H12C H11A 3.4158 no 2_655
H12C H11B 3.5047 no 2_655
H12C H11B 3.0827 no 3_666
H12C H11C 2.9587 no 2_655
H12C H11C 3.5470 no 4_555
H12C H12C 2.9237 no 3_666

loop_
_geom_torsion_atom_site_label_1
_geom_torsion_atom_site_label_2
_geom_torsion_atom_site_label_3
_geom_torsion_atom_site_label_4
_geom_torsion
_geom_torsion_publ_flag
O1 C1 C2 C3 -132.0(3) no
O1 C1 C10 C5 134.0(2) no
O1 C1 C10 C9 7.9(3) no
C2 C1 C10 C5 -46.6(3) no
C2 C1 C10 C9 -172.74(17) no
C10 C1 C2 C3 48.6(3) no
C1 C2 C3 C4 -52.5(3) no
C2 C3 C4 C5 56.9(3) no
C3 C4 C5 C6 -178.92(16) no
C3 C4 C5 C10 -55.5(3) no
C4 C5 C6 C7 169.72(16) no
C4 C5 C10 C1 49.0(3) no
C4 C5 C10 C9 176.38(16) no
C6 C5 C10 C1 174.62(14) no
C6 C5 C10 C9 -58.0(2) no
C10 C5 C6 C7 44.6(2) no
C5 C6 C7 C8 -15.1(3) no
C5 C6 C7 C11 164.83(16) no
C6 C7 C8 C9 -2.3(4) no
C6 C7 C8 C12 176.71(19) no
C11 C7 C8 C9 177.7(2) no
C11 C7 C8 C12 -3.2(4) no
C7 C8 C9 C10 -12.1(4) no
C12 C8 C9 C10 168.81(19) no
C8 C9 C10 C1 169.30(17) no
C8 C9 C10 C5 42.7(3) no
